data_4348700
loop_
_publ_author_name
'Pelties, Stefan'
'Carter, Emma'
'Folli, Andrea'
'Mahon, Mary F.'
'Murphy, Damien M.'
'Whittlesey, Michael K.'
'Wolf, Robert'

_publ_section_title
;
 Influence of Ring-Expanded N-Heterocyclic Carbenes on the Structures of
 Half-Sandwich Ni(I) Complexes: An X-ray, Electron Paramagnetic Resonance
 (EPR), and Electron Nuclear Double Resonance (ENDOR) Study.
;
_journal_issue 21
_journal_name_full 'Inorganic chemistry'
_journal_page_first 11006
_journal_page_last 11017
_journal_paper_doi 10.1021/acs.inorgchem.6b01540
_journal_volume 55
_journal_year 2016
_chemical_formula_moiety 'C28 H35 N2 Ni'
_chemical_formula_sum 'C28 H35 N2 Ni'
_chemical_formula_weight 458.29
_space_group_crystal_system triclinic
_space_group_IT_number 2
_space_group_name_Hall '-P 1'
_space_group_name_H-M_alt 'P -1'
_atom_sites_solution_hydrogens geom
_atom_sites_solution_primary iterative
_audit_creation_date 2015-07-30
_audit_creation_method
;
Olex2 1.2
(compiled 2015.01.26 svn.r3150 for OlexSys, GUI svn.r4998)
;
_cell_angle_alpha 100.212(3)
_cell_angle_beta 93.339(3)
_cell_angle_gamma 113.601(3)
_cell_formula_units_Z 2
_cell_length_a 9.0066(3)
_cell_length_b 9.4373(3)
_cell_length_c 15.9678(5)
_cell_measurement_reflns_used 8045
_cell_measurement_temperature 150.00(10)
_cell_measurement_theta_max 71.8820
_cell_measurement_theta_min 5.3830
_cell_volume 1211.37(8)
_computing_cell_refinement
;
CrysAlisPro, Agilent Technologies,
Version 1.171.37.35 (release 13-08-2014 CrysAlis171 .NET)
(compiled Aug 13 2014,18:06:01)
;
_computing_data_collection
;
CrysAlisPro, Agilent Technologies,
Version 1.171.37.35 (release 13-08-2014 CrysAlis171 .NET)
(compiled Aug 13 2014,18:06:01)
;
_computing_data_reduction
;
CrysAlisPro, Agilent Technologies,
Version 1.171.37.35 (release 13-08-2014 CrysAlis171 .NET)
(compiled Aug 13 2014,18:06:01)
;
_computing_molecular_graphics 'Olex2 (Dolomanov et al., 2009)'
_computing_publication_material 'Olex2 (Dolomanov et al., 2009)'
_computing_structure_refinement 'ShelXL (Sheldrick, 2014)'
_computing_structure_solution 'olex2.solve (Bourhis et al., 2015)'
_diffrn_ambient_environment N~2~
_diffrn_ambient_temperature 150.00(10)
_diffrn_detector 'CCD plate'
_diffrn_detector_area_resol_mean 8.1150
_diffrn_detector_type EosS2
_diffrn_measured_fraction_theta_full 1.000
_diffrn_measured_fraction_theta_max 0.996
_diffrn_measurement_device 'four-circle diffractometer'
_diffrn_measurement_device_type 'SuperNova, Dual, Cu at zero, EosS2'
_diffrn_measurement_method '\w scans'
_diffrn_radiation_monochromator mirror
_diffrn_radiation_probe x-ray
_diffrn_radiation_type CuK\a
_diffrn_radiation_wavelength 1.54184
_diffrn_reflns_av_R_equivalents 0.0210
_diffrn_reflns_av_unetI/netI 0.0263
_diffrn_reflns_Laue_measured_fraction_full 1.000
_diffrn_reflns_Laue_measured_fraction_max 0.996
_diffrn_reflns_limit_h_max 11
_diffrn_reflns_limit_h_min -11
_diffrn_reflns_limit_k_max 11
_diffrn_reflns_limit_k_min -9
_diffrn_reflns_limit_l_max 19
_diffrn_reflns_limit_l_min -19
_diffrn_reflns_number 11545
_diffrn_reflns_point_group_measured_fraction_full 1.000
_diffrn_reflns_point_group_measured_fraction_max 0.996
_diffrn_reflns_theta_full 67.684
_diffrn_reflns_theta_max 72.037
_diffrn_reflns_theta_min 5.389
_diffrn_source 'sealed X-ray tube'
_diffrn_source_type 'SuperNova (Cu) X-ray Source'
_exptl_absorpt_coefficient_mu 1.262
_exptl_absorpt_correction_T_max 1.00000
_exptl_absorpt_correction_T_min 0.98835
_exptl_absorpt_correction_type multi-scan
_exptl_absorpt_process_details
;
CrysAlisPro, Agilent Technologies,
Version 1.171.37.35 (release 13-08-2014 CrysAlis171 .NET)
(compiled Aug 13 2014,18:06:01)
Empirical absorption correction using spherical harmonics,
 implemented in SCALE3 ABSPACK scaling algorithm.
;
_exptl_crystal_colour yellow
_exptl_crystal_density_diffrn 1.256
_exptl_crystal_description block
_exptl_crystal_F_000 490
_exptl_crystal_size_max 0.194
_exptl_crystal_size_mid 0.0941
_exptl_crystal_size_min 0.0862
_refine_diff_density_max 0.788
_refine_diff_density_min -0.443
_refine_diff_density_rms 0.052
_refine_ls_extinction_method none
_refine_ls_goodness_of_fit_ref 1.059
_refine_ls_hydrogen_treatment constr
_refine_ls_matrix_type full
_refine_ls_number_parameters 286
_refine_ls_number_reflns 4745
_refine_ls_number_restraints 0
_refine_ls_restrained_S_all 1.059
_refine_ls_R_factor_all 0.0377
_refine_ls_R_factor_gt 0.0358
_refine_ls_shift/su_max 0.000
_refine_ls_shift/su_mean 0.000
_refine_ls_structure_factor_coef Fsqd
_refine_ls_weighting_details 'w=1/[\s^2^(Fo^2^)+(0.0423P)^2^+0.8038P] where P=(Fo^2^+2Fc^2^)/3'
_refine_ls_weighting_scheme calc
_refine_ls_wR_factor_gt 0.0931
_refine_ls_wR_factor_ref 0.0947
_reflns_Friedel_coverage 0.000
_reflns_number_gt 4490
_reflns_number_total 4745
_reflns_threshold_expression 'I > 2\s(I)'
_cod_data_source_file ic6b01540_si_001.cif
_cod_data_source_block s15mkw33
_cod_original_cell_volume 1211.38(7)
_cod_database_code 4348700
_shelx_space_group_comment
;
The symmetry employed for this shelxl refinement is uniquely defined
by the following loop, which should always be used as a source of
symmetry information in preference to the above space-group names.
They are only intended as comments.
;

loop_
_space_group_symop_operation_xyz
'x, y, z'
'-x, -y, -z'

loop_
_atom_site_label
_atom_site_type_symbol
_atom_site_fract_x
_atom_site_fract_y
_atom_site_fract_z
_atom_site_U_iso_or_equiv
_atom_site_adp_type
_atom_site_occupancy
_atom_site_site_symmetry_order
_atom_site_calc_flag
_atom_site_refinement_flags_posn
Ni1 Ni 0.12021(3) 0.46842(3) 0.22135(2) 0.02041(10) Uani 1 1 d .
N1 N 0.42550(16) 0.67518(15) 0.21472(9) 0.0184(3) Uani 1 1 d .
N2 N 0.32017(16) 0.79198(15) 0.32195(8) 0.0179(3) Uani 1 1 d .
C1 C 0.29857(18) 0.66650(17) 0.25865(10) 0.0164(3) Uani 1 1 d .
C11 C 0.18407(19) 0.78496(17) 0.36654(10) 0.0186(3) Uani 1 1 d .
C20 C 0.39676(19) 0.52322(18) 0.16193(10) 0.0186(3) Uani 1 1 d .
C13 C 0.0374(2) 0.7255(2) 0.48578(10) 0.0236(3) Uani 1 1 d .
H13 H 0.0257 0.6878 0.5361 0.028 Uiso 1 1 calc R
C12 C 0.1677(2) 0.72798(18) 0.44211(10) 0.0204(3) Uani 1 1 d .
C7 C -0.0962(2) 0.3776(2) 0.28513(11) 0.0263(4) Uani 1 1 d .
H7 H -0.1094 0.4297 0.3374 0.032 Uiso 1 1 calc R
C16 C 0.0712(2) 0.83631(19) 0.33439(11) 0.0229(3) Uani 1 1 d .
C10 C -0.0253(2) 0.21932(19) 0.18512(11) 0.0233(3) Uani 1 1 d .
H10 H 0.0158 0.1486 0.1599 0.028 Uiso 1 1 calc R
C25 C 0.3207(2) 0.4788(2) 0.07662(11) 0.0235(3) Uani 1 1 d .
C5 C 0.5696(2) 0.81398(19) 0.20231(11) 0.0232(3) Uani 1 1 d .
H5A H 0.5951 0.7910 0.1447 0.028 Uiso 1 1 calc R
H5B H 0.6631 0.8308 0.2426 0.028 Uiso 1 1 calc R
C22 C 0.4118(2) 0.2727(2) 0.14930(11) 0.0247(3) Uani 1 1 d .
H22 H 0.4443 0.2046 0.1729 0.030 Uiso 1 1 calc R
C21 C 0.44472(19) 0.42109(19) 0.19884(10) 0.0204(3) Uani 1 1 d .
C14 C -0.0756(2) 0.7779(2) 0.45610(11) 0.0252(3) Uani 1 1 d .
C6 C -0.0250(2) 0.2674(2) 0.27409(11) 0.0243(3) Uani 1 1 d .
H6 H 0.0149 0.2329 0.3177 0.029 Uiso 1 1 calc R
C9 C -0.0992(2) 0.29769(19) 0.14094(11) 0.0239(3) Uani 1 1 d .
H9 H -0.1154 0.2870 0.0817 0.029 Uiso 1 1 calc R
C17 C 0.2831(2) 0.6633(2) 0.47384(11) 0.0258(3) Uani 1 1 d .
H17A H 0.2878 0.5844 0.4283 0.039 Uiso 1 1 calc GR
H17B H 0.2448 0.6165 0.5215 0.039 Uiso 1 1 calc GR
H17C H 0.3904 0.7478 0.4919 0.039 Uiso 1 1 calc GR
C15 C -0.0561(2) 0.8327(2) 0.38046(11) 0.0264(4) Uani 1 1 d .
H15 H -0.1308 0.8681 0.3599 0.032 Uiso 1 1 calc R
C8 C -0.1438(2) 0.3949(2) 0.20278(12) 0.0260(4) Uani 1 1 d .
H8 H -0.1952 0.4588 0.1914 0.031 Uiso 1 1 calc R
C24 C 0.2884(2) 0.3277(2) 0.03000(11) 0.0276(4) Uani 1 1 d .
H24 H 0.2365 0.2962 -0.0265 0.033 Uiso 1 1 calc R
C23 C 0.3314(2) 0.2229(2) 0.06522(12) 0.0278(4) Uani 1 1 d .
C26 C 0.2723(2) 0.5886(2) 0.03527(12) 0.0312(4) Uani 1 1 d .
H26A H 0.2386 0.6514 0.0774 0.047 Uiso 1 1 calc GR
H26B H 0.1833 0.5274 -0.0105 0.047 Uiso 1 1 calc GR
H26C H 0.3640 0.6570 0.0126 0.047 Uiso 1 1 calc GR
C28 C 0.5249(2) 0.4689(2) 0.29084(11) 0.0272(4) Uani 1 1 d .
H28A H 0.6156 0.5709 0.3003 0.041 Uiso 1 1 calc GR
H28B H 0.5633 0.3921 0.3026 0.041 Uiso 1 1 calc GR
H28C H 0.4468 0.4742 0.3283 0.041 Uiso 1 1 calc GR
C4 C 0.5433(2) 0.96550(19) 0.21505(11) 0.0257(4) Uani 1 1 d .
H4A H 0.4364 0.9421 0.1853 0.031 Uiso 1 1 calc R
H4B H 0.6248 1.0415 0.1893 0.031 Uiso 1 1 calc R
C2 C 0.4831(2) 0.91505(19) 0.36168(11) 0.0236(3) Uani 1 1 d .
H2A H 0.5571 0.8651 0.3686 0.028 Uiso 1 1 calc R
H2B H 0.4750 0.9662 0.4185 0.028 Uiso 1 1 calc R
C3 C 0.5543(2) 1.0402(2) 0.30946(12) 0.0291(4) Uani 1 1 d .
H3A H 0.6681 1.1065 0.3330 0.035 Uiso 1 1 calc R
H3B H 0.4955 1.1071 0.3138 0.035 Uiso 1 1 calc R
C18 C -0.2177(2) 0.7728(3) 0.50346(12) 0.0337(4) Uani 1 1 d .
H18A H -0.3175 0.6905 0.4712 0.051 Uiso 1 1 calc GR
H18B H -0.2247 0.8729 0.5102 0.051 Uiso 1 1 calc GR
H18C H -0.2011 0.7516 0.5591 0.051 Uiso 1 1 calc GR
C19 C 0.0855(2) 0.8932(3) 0.25157(13) 0.0342(4) Uani 1 1 d .
H19A H 0.1880 0.9836 0.2570 0.051 Uiso 1 1 calc GR
H19B H -0.0028 0.9222 0.2394 0.051 Uiso 1 1 calc GR
H19C H 0.0805 0.8100 0.2056 0.051 Uiso 1 1 calc GR
C27 C 0.2896(3) 0.0574(2) 0.01509(14) 0.0441(5) Uani 1 1 d .
H27A H 0.3882 0.0419 0.0109 0.066 Uiso 1 1 calc GR
H27B H 0.2362 0.0432 -0.0415 0.066 Uiso 1 1 calc GR
H27C H 0.2179 -0.0181 0.0440 0.066 Uiso 1 1 calc GR

loop_
_atom_site_aniso_label
_atom_site_aniso_U_11
_atom_site_aniso_U_22
_atom_site_aniso_U_33
_atom_site_aniso_U_23
_atom_site_aniso_U_13
_atom_site_aniso_U_12
Ni1 0.01818(15) 0.01668(15) 0.02200(16) 0.00270(11) 0.00404(11) 0.00334(11)
N1 0.0178(6) 0.0153(6) 0.0223(6) 0.0052(5) 0.0069(5) 0.0062(5)
N2 0.0167(6) 0.0153(6) 0.0193(6) 0.0028(5) 0.0045(5) 0.0043(5)
C1 0.0165(7) 0.0161(7) 0.0185(7) 0.0063(6) 0.0042(6) 0.0074(6)
C11 0.0189(7) 0.0152(7) 0.0189(7) 0.0006(6) 0.0048(6) 0.0055(6)
C20 0.0180(7) 0.0177(7) 0.0208(7) 0.0040(6) 0.0072(6) 0.0076(6)
C13 0.0232(8) 0.0270(8) 0.0179(7) 0.0027(6) 0.0051(6) 0.0082(7)
C12 0.0213(7) 0.0185(7) 0.0188(7) 0.0017(6) 0.0026(6) 0.0067(6)
C7 0.0212(8) 0.0259(8) 0.0263(8) 0.0032(7) 0.0100(6) 0.0044(7)
C16 0.0246(8) 0.0214(8) 0.0230(8) 0.0040(6) 0.0033(6) 0.0102(6)
C10 0.0236(8) 0.0166(7) 0.0265(8) 0.0042(6) 0.0032(6) 0.0056(6)
C25 0.0243(8) 0.0272(8) 0.0216(8) 0.0080(6) 0.0079(6) 0.0119(7)
C5 0.0187(7) 0.0219(8) 0.0286(8) 0.0083(6) 0.0101(6) 0.0059(6)
C22 0.0283(8) 0.0217(8) 0.0282(8) 0.0056(7) 0.0071(7) 0.0142(7)
C21 0.0186(7) 0.0214(8) 0.0229(8) 0.0051(6) 0.0059(6) 0.0095(6)
C14 0.0207(8) 0.0277(8) 0.0230(8) -0.0025(6) 0.0045(6) 0.0088(7)
C6 0.0230(8) 0.0230(8) 0.0238(8) 0.0100(6) 0.0039(6) 0.0043(6)
C9 0.0226(8) 0.0213(8) 0.0216(8) 0.0028(6) -0.0023(6) 0.0045(6)
C17 0.0277(8) 0.0295(9) 0.0248(8) 0.0103(7) 0.0072(7) 0.0144(7)
C15 0.0226(8) 0.0296(9) 0.0288(9) 0.0028(7) 0.0020(7) 0.0146(7)
C8 0.0174(7) 0.0242(8) 0.0348(9) 0.0058(7) 0.0025(7) 0.0073(6)
C24 0.0310(9) 0.0318(9) 0.0175(7) 0.0009(7) 0.0046(6) 0.0122(7)
C23 0.0325(9) 0.0233(8) 0.0266(8) 0.0007(7) 0.0095(7) 0.0120(7)
C26 0.0382(10) 0.0359(10) 0.0249(9) 0.0123(7) 0.0049(7) 0.0184(8)
C28 0.0314(9) 0.0264(8) 0.0262(9) 0.0037(7) -0.0005(7) 0.0160(7)
C4 0.0276(8) 0.0182(7) 0.0304(9) 0.0103(7) 0.0117(7) 0.0056(7)
C2 0.0203(8) 0.0201(8) 0.0225(8) 0.0011(6) 0.0023(6) 0.0021(6)
C3 0.0289(9) 0.0168(8) 0.0341(9) 0.0035(7) 0.0100(7) 0.0020(7)
C18 0.0240(9) 0.0467(11) 0.0293(9) 0.0011(8) 0.0071(7) 0.0161(8)
C19 0.0361(10) 0.0449(11) 0.0344(10) 0.0200(9) 0.0104(8) 0.0246(9)
C27 0.0639(15) 0.0297(10) 0.0347(11) -0.0049(8) 0.0059(10) 0.0207(10)

loop_
_atom_type_symbol
_atom_type_description
_atom_type_scat_dispersion_real
_atom_type_scat_dispersion_imag
_atom_type_scat_source
C C 0.0181 0.0091 'International Tables Vol C Tables 4.2.6.8 and 6.1.1.4'
H H 0.0000 0.0000 'International Tables Vol C Tables 4.2.6.8 and 6.1.1.4'
N N 0.0311 0.0180 'International Tables Vol C Tables 4.2.6.8 and 6.1.1.4'
Ni Ni -3.0029 0.5091 'International Tables Vol C Tables 4.2.6.8 and 6.1.1.4'

loop_
_geom_angle_atom_site_label_1
_geom_angle_atom_site_label_2
_geom_angle_atom_site_label_3
_geom_angle
C1 Ni1 C7 125.69(7)
C1 Ni1 C10 162.48(7)
C1 Ni1 C6 138.59(6)
C1 Ni1 C9 155.57(7)
C1 Ni1 C8 132.97(7)
C10 Ni1 C7 63.96(7)
C10 Ni1 C6 38.28(7)
C10 Ni1 C9 38.81(6)
C10 Ni1 C8 64.21(7)
C6 Ni1 C7 37.93(7)
C6 Ni1 C8 63.61(7)
C9 Ni1 C7 63.88(7)
C9 Ni1 C6 64.20(6)
C9 Ni1 C8 38.21(7)
C8 Ni1 C7 37.87(7)
C1 N1 C20 111.62(12)
C1 N1 C5 130.94(13)
C20 N1 C5 116.66(13)
C1 N2 C11 118.08(13)
C1 N2 C2 122.86(13)
C11 N2 C2 117.24(13)
N1 C1 Ni1 111.01(11)
N2 C1 Ni1 130.85(11)
N2 C1 N1 118.07(13)
C12 C11 N2 119.25(14)
C16 C11 N2 119.76(14)
C16 C11 C12 120.99(15)
C25 C20 N1 120.52(14)
C25 C20 C21 121.24(15)
C21 C20 N1 118.23(14)
C12 C13 H13 119.1
C14 C13 H13 119.1
C14 C13 C12 121.77(16)
C11 C12 C17 121.01(15)
C13 C12 C11 118.61(15)
C13 C12 C17 120.33(15)
Ni1 C7 H7 124.2
C6 C7 Ni1 70.62(9)
C6 C7 H7 125.9
C8 C7 Ni1 70.83(10)
C8 C7 H7 125.9
C8 C7 C6 108.17(15)
C11 C16 C19 121.16(15)
C15 C16 C11 118.35(15)
C15 C16 C19 120.49(16)
Ni1 C10 H10 122.4
C6 C10 Ni1 72.51(9)
C6 C10 H10 125.9
C6 C10 C9 108.12(15)
C9 C10 Ni1 70.86(9)
C9 C10 H10 125.9
C20 C25 C26 121.94(15)
C24 C25 C20 118.09(15)
C24 C25 C26 119.97(16)
N1 C5 H5A 108.9
N1 C5 H5B 108.9
N1 C5 C4 113.25(13)
H5A C5 H5B 107.7
C4 C5 H5A 108.9
C4 C5 H5B 108.9
C21 C22 H22 119.1
C21 C22 C23 121.79(16)
C23 C22 H22 119.1
C20 C21 C28 120.95(14)
C22 C21 C20 118.38(15)
C22 C21 C28 120.64(15)
C13 C14 C18 121.28(16)
C15 C14 C13 118.01(15)
C15 C14 C18 120.70(16)
Ni1 C6 H6 124.9
C7 C6 Ni1 71.45(9)
C7 C6 H6 126.1
C10 C6 Ni1 69.21(9)
C10 C6 C7 107.84(15)
C10 C6 H6 126.1
Ni1 C9 H9 122.9
C10 C9 Ni1 70.33(9)
C10 C9 H9 126.0
C8 C9 Ni1 72.45(10)
C8 C9 C10 107.99(15)
C8 C9 H9 126.0
C12 C17 H17A 109.5
C12 C17 H17B 109.5
C12 C17 H17C 109.5
H17A C17 H17B 109.5
H17A C17 H17C 109.5
H17B C17 H17C 109.5
C16 C15 H15 118.9
C14 C15 C16 122.26(16)
C14 C15 H15 118.9
Ni1 C8 H8 124.9
C7 C8 Ni1 71.30(9)
C7 C8 H8 126.1
C9 C8 Ni1 69.33(9)
C9 C8 C7 107.87(15)
C9 C8 H8 126.1
C25 C24 H24 119.0
C23 C24 C25 122.01(16)
C23 C24 H24 119.0
C22 C23 C27 120.18(17)
C24 C23 C22 118.44(16)
C24 C23 C27 121.36(17)
C25 C26 H26A 109.5
C25 C26 H26B 109.5
C25 C26 H26C 109.5
H26A C26 H26B 109.5
H26A C26 H26C 109.5
H26B C26 H26C 109.5
C21 C28 H28A 109.5
C21 C28 H28B 109.5
C21 C28 H28C 109.5
H28A C28 H28B 109.5
H28A C28 H28C 109.5
H28B C28 H28C 109.5
C5 C4 H4A 108.9
C5 C4 H4B 108.9
C5 C4 C3 113.15(15)
H4A C4 H4B 107.8
C3 C4 H4A 108.9
C3 C4 H4B 108.9
N2 C2 H2A 109.0
N2 C2 H2B 109.0
N2 C2 C3 113.12(14)
H2A C2 H2B 107.8
C3 C2 H2A 109.0
C3 C2 H2B 109.0
C4 C3 H3A 109.3
C4 C3 H3B 109.3
C2 C3 C4 111.57(14)
C2 C3 H3A 109.3
C2 C3 H3B 109.3
H3A C3 H3B 108.0
C14 C18 H18A 109.5
C14 C18 H18B 109.5
C14 C18 H18C 109.5
H18A C18 H18B 109.5
H18A C18 H18C 109.5
H18B C18 H18C 109.5
C16 C19 H19A 109.5
C16 C19 H19B 109.5
C16 C19 H19C 109.5
H19A C19 H19B 109.5
H19A C19 H19C 109.5
H19B C19 H19C 109.5
C23 C27 H27A 109.5
C23 C27 H27B 109.5
C23 C27 H27C 109.5
H27A C27 H27B 109.5
H27A C27 H27C 109.5
H27B C27 H27C 109.5

loop_
_geom_bond_atom_site_label_1
_geom_bond_atom_site_label_2
_geom_bond_distance
Ni1 C1 1.8759(15)
Ni1 C7 2.1848(17)
Ni1 C10 2.1311(16)
Ni1 C6 2.1741(16)
Ni1 C9 2.1380(16)
Ni1 C8 2.1787(17)
N1 C1 1.358(2)
N1 C20 1.4432(19)
N1 C5 1.483(2)
N2 C1 1.353(2)
N2 C11 1.438(2)
N2 C2 1.473(2)
C11 C12 1.398(2)
C11 C16 1.398(2)
C20 C25 1.400(2)
C20 C21 1.403(2)
C13 H13 0.9300
C13 C12 1.394(2)
C13 C14 1.391(2)
C12 C17 1.505(2)
C7 H7 0.9300
C7 C6 1.417(3)
C7 C8 1.416(3)
C16 C15 1.390(2)
C16 C19 1.507(2)
C10 H10 0.9300
C10 C6 1.412(2)
C10 C9 1.418(2)
C25 C24 1.392(2)
C25 C26 1.507(2)
C5 H5A 0.9700
C5 H5B 0.9700
C5 C4 1.522(2)
C22 H22 0.9300
C22 C21 1.386(2)
C22 C23 1.392(3)
C21 C28 1.504(2)
C14 C15 1.389(3)
C14 C18 1.513(2)
C6 H6 0.9300
C9 H9 0.9300
C9 C8 1.413(2)
C17 H17A 0.9600
C17 H17B 0.9600
C17 H17C 0.9600
C15 H15 0.9300
C8 H8 0.9300
C24 H24 0.9300
C24 C23 1.386(3)
C23 C27 1.508(2)
C26 H26A 0.9600
C26 H26B 0.9600
C26 H26C 0.9600
C28 H28A 0.9600
C28 H28B 0.9600
C28 H28C 0.9600
C4 H4A 0.9700
C4 H4B 0.9700
C4 C3 1.526(2)
C2 H2A 0.9700
C2 H2B 0.9700
C2 C3 1.519(2)
C3 H3A 0.9700
C3 H3B 0.9700
C18 H18A 0.9600
C18 H18B 0.9600
C18 H18C 0.9600
C19 H19A 0.9600
C19 H19B 0.9600
C19 H19C 0.9600
C27 H27A 0.9600
C27 H27B 0.9600
C27 H27C 0.9600

loop_
_geom_torsion_atom_site_label_1
_geom_torsion_atom_site_label_2
_geom_torsion_atom_site_label_3
_geom_torsion_atom_site_label_4
_geom_torsion
Ni1 C7 C6 C10 -59.91(11)
Ni1 C7 C8 C9 59.96(12)
Ni1 C10 C6 C7 61.33(12)
Ni1 C10 C9 C8 -63.08(12)
Ni1 C9 C8 C7 -61.21(12)
N1 C20 C25 C24 -176.78(14)
N1 C20 C25 C26 2.6(2)
N1 C20 C21 C22 177.64(14)
N1 C20 C21 C28 -0.3(2)
N1 C5 C4 C3 76.24(19)
N2 C11 C12 C13 178.44(14)
N2 C11 C12 C17 -4.4(2)
N2 C11 C16 C15 -178.00(14)
N2 C11 C16 C19 2.5(2)
N2 C2 C3 C4 -48.9(2)
C1 N1 C20 C25 91.00(17)
C1 N1 C20 C21 -88.03(17)
C1 N1 C5 C4 -22.4(2)
C1 N2 C11 C12 92.71(17)
C1 N2 C11 C16 -87.88(18)
C1 N2 C2 C3 82.10(19)
C11 N2 C1 Ni1 -5.4(2)
C11 N2 C1 N1 177.97(13)
C11 N2 C2 C3 -113.60(16)
C11 C16 C15 C14 -0.9(3)
C20 N1 C1 Ni1 -8.85(15)
C20 N1 C1 N2 168.44(13)
C20 N1 C5 C4 146.44(14)
C20 C25 C24 C23 -0.9(3)
C13 C14 C15 C16 0.0(3)
C12 C11 C16 C15 1.4(2)
C12 C11 C16 C19 -178.14(16)
C12 C13 C14 C15 0.4(3)
C12 C13 C14 C18 179.22(16)
C7 Ni1 C1 N1 168.53(10)
C7 Ni1 C1 N2 -8.30(18)
C16 C11 C12 C13 -1.0(2)
C16 C11 C12 C17 176.20(15)
C10 Ni1 C1 N1 49.9(3)
C10 Ni1 C1 N2 -127.0(2)
C10 C9 C8 Ni1 61.71(11)
C10 C9 C8 C7 0.51(19)
C25 C20 C21 C22 -1.4(2)
C25 C20 C21 C28 -179.36(15)
C25 C24 C23 C22 -1.2(3)
C25 C24 C23 C27 177.52(18)
C5 N1 C1 Ni1 160.43(14)
C5 N1 C1 N2 -22.3(2)
C5 N1 C20 C25 -79.96(19)
C5 N1 C20 C21 101.01(17)
C5 C4 C3 C2 -36.2(2)
C21 C20 C25 C24 2.2(2)
C21 C20 C25 C26 -178.41(15)
C21 C22 C23 C24 2.1(3)
C21 C22 C23 C27 -176.65(18)
C14 C13 C12 C11 0.0(2)
C14 C13 C12 C17 -177.16(15)
C6 Ni1 C1 N1 119.36(12)
C6 Ni1 C1 N2 -57.47(19)
C6 C7 C8 Ni1 -61.07(12)
C6 C7 C8 C9 -1.11(19)
C6 C10 C9 Ni1 63.36(12)
C6 C10 C9 C8 0.29(19)
C9 Ni1 C1 N1 -85.78(19)
C9 Ni1 C1 N2 97.4(2)
C9 C10 C6 Ni1 -62.30(11)
C9 C10 C6 C7 -0.97(19)
C8 Ni1 C1 N1 -142.71(11)
C8 Ni1 C1 N2 40.46(18)
C8 C7 C6 Ni1 61.20(12)
C8 C7 C6 C10 1.28(19)
C23 C22 C21 C20 -0.8(3)
C23 C22 C21 C28 177.17(16)
C26 C25 C24 C23 179.71(17)
C2 N2 C1 Ni1 158.81(12)
C2 N2 C1 N1 -17.8(2)
C2 N2 C11 C12 -72.36(18)
C2 N2 C11 C16 107.05(17)
C18 C14 C15 C16 -178.76(17)
C19 C16 C15 C14 178.61(17)
